data_4509477
loop_
_publ_author_name
'Zhang, Daopeng'
'Wang, Hailong'
'Tian, Laijin'
'Kou, Hui-Zhong'
'Jiang, Jianzhuang'
'Ni, Zhong-Hai'

_publ_section_title
;
 Synthesis, Crystal Structures, and Magnetic Properties of Cyanide-Bridged
 Fe(III)&#x2212;Mn(III) Complexes Based on Manganese(III)-Porphyrin and
 Pyridinecarboxamide Dicyanideiron(III) Building Blocks
;
_journal_issue 9
_journal_name_full 'Crystal Growth &amp; Design'
_journal_page_first 3989
_journal_paper_doi 10.1021/cg9001253
_journal_volume 9
_journal_year 2009
_chemical_formula_sum 'C74 H73 Fe Mn N14 O6.5'
_chemical_formula_weight 1373.25
_chemical_name_systematic
; 
 ? 
;
_space_group_IT_number 14
_symmetry_cell_setting monoclinic
_symmetry_space_group_name_Hall '-P 2yn'
_symmetry_space_group_name_H-M 'P 1 21/n 1'
_atom_sites_solution_hydrogens geom
_atom_sites_solution_primary direct
_atom_sites_solution_secondary difmap
_audit_creation_method SHELXL-97
_cell_angle_alpha 90.00
_cell_angle_beta 97.2810(10)
_cell_angle_gamma 90.00
_cell_formula_units_Z 4
_cell_length_a 9.47970(10)
_cell_length_b 24.5286(3)
_cell_length_c 29.9221(4)
_cell_measurement_temperature 293(2)
_cell_volume 6901.50(15)
_computing_cell_refinement 'Bruker SMART'
_computing_data_collection 'Bruker SMART'
_computing_data_reduction 'Bruker SAINT'
_computing_molecular_graphics 'Bruker SHELXTL'
_computing_publication_material 'Bruker SHELXTL'
_computing_structure_refinement 'SHELXL-97 (Sheldrick, 1997)'
_computing_structure_solution 'SHELXS-97 (Sheldrick, 1990)'
_diffrn_ambient_temperature 293(2)
_diffrn_measured_fraction_theta_full 0.999
_diffrn_measured_fraction_theta_max 0.999
_diffrn_measurement_device_type 'Bruker APEX II CCD area-detector'
_diffrn_measurement_method '\f and \w scans'
_diffrn_radiation_monochromator graphite
_diffrn_radiation_source 'fine-focus sealed tube'
_diffrn_radiation_type MoK\a
_diffrn_radiation_wavelength 0.71073
_diffrn_reflns_av_R_equivalents 0.1013
_diffrn_reflns_av_sigmaI/netI 0.0453
_diffrn_reflns_limit_h_max 11
_diffrn_reflns_limit_h_min -11
_diffrn_reflns_limit_k_max 30
_diffrn_reflns_limit_k_min -29
_diffrn_reflns_limit_l_max 36
_diffrn_reflns_limit_l_min -35
_diffrn_reflns_number 215202
_diffrn_reflns_theta_full 26.00
_diffrn_reflns_theta_max 26.00
_diffrn_reflns_theta_min 1.60
_exptl_absorpt_coefficient_mu 0.457
_exptl_absorpt_correction_T_max 0.9429
_exptl_absorpt_correction_T_min 0.9101
_exptl_absorpt_correction_type multi-scan
_exptl_absorpt_process_details sadabs
_exptl_crystal_colour red-brown
_exptl_crystal_density_diffrn 1.322
_exptl_crystal_density_method 'not measured'
_exptl_crystal_description block
_exptl_crystal_F_000 2872
_exptl_crystal_size_max 0.21
_exptl_crystal_size_mid 0.17
_exptl_crystal_size_min 0.13
_refine_diff_density_max 0.456
_refine_diff_density_min -0.532
_refine_diff_density_rms 0.073
_refine_ls_extinction_method none
_refine_ls_goodness_of_fit_ref 1.181
_refine_ls_hydrogen_treatment none
_refine_ls_matrix_type full
_refine_ls_number_parameters 887
_refine_ls_number_reflns 13548
_refine_ls_number_restraints 0
_refine_ls_restrained_S_all 1.181
_refine_ls_R_factor_all 0.1432
_refine_ls_R_factor_gt 0.0856
_refine_ls_shift/su_max 0.001
_refine_ls_shift/su_mean 0.000
_refine_ls_structure_factor_coef Fsqd
_refine_ls_weighting_details 'calc w=1/[\s^2^(Fo^2^)+(0.0375P)^2^+19.4116P] where P=(Fo^2^+2Fc^2^)/3'
_refine_ls_weighting_scheme calc
_refine_ls_wR_factor_gt 0.1631
_refine_ls_wR_factor_ref 0.1974
_reflns_number_gt 8727
_reflns_number_total 13548
_reflns_threshold_expression >2sigma(I)
_cod_data_source_file cg9001253sup1.cif
_cod_data_source_block 6
_cod_original_cell_volume 6901.50(14)
_cod_original_sg_symbol_H-M P2(1)/n
_cod_original_formula_sum 'C74 H73 Fe Mn N14 O6.50'
_cod_database_code 4509477

loop_
_symmetry_equiv_pos_as_xyz
'x, y, z'
'-x+1/2, y+1/2, -z+1/2'
'-x, -y, -z'
'x-1/2, -y-1/2, z-1/2'

loop_
_atom_site_label
_atom_site_type_symbol
_atom_site_fract_x
_atom_site_fract_y
_atom_site_fract_z
_atom_site_U_iso_or_equiv
_atom_site_adp_type
_atom_site_occupancy
_atom_site_symmetry_multiplicity
_atom_site_calc_flag
_atom_site_refinement_flags
Fe1 Fe 0.05685(9) 0.48558(3) 0.76455(3) 0.0531(2) Uani 1 1 d .
Mn1 Mn 0.0000 0.5000 1.0000 0.0319(2) Uani 1 2 d S
Mn2 Mn 0.5000 0.5000 0.5000 0.0386(3) Uani 1 2 d S
O1 O 0.3395(6) 0.6057(2) 0.7889(2) 0.1124(19) Uani 1 1 d .
O2 O -0.3364(6) 0.5110(3) 0.7028(2) 0.114(2) Uani 1 1 d .
O3 O 0.1500(4) 0.51434(14) 1.06252(11) 0.0481(9) Uani 1 1 d .
H3A H 0.1171 0.5182 1.0860 0.058 Uiso 1 1 d R
O4 O 0.3680(4) 0.51184(17) 0.55600(13) 0.0634(11) Uani 1 1 d .
H4A H 0.4054 0.5078 0.5817 0.076 Uiso 1 1 d R
O5 O 0.4702(7) 0.7066(2) 0.7786(2) 0.127(2) Uani 1 1 d .
H5B H 0.5591 0.7012 0.8021 0.152 Uiso 1 1 d R
H5A H 0.4234 0.6731 0.7836 0.152 Uiso 1 1 d R
O6 O 0.4451(5) 0.4743(3) 0.63845(17) 0.125(2) Uani 1 1 d .
H6B H 0.5102 0.4861 0.6574 0.150 Uiso 1 1 d R
H6A H 0.3657 0.4821 0.6460 0.150 Uiso 1 1 d R
O7 O 0.2062(13) 0.2687(4) 0.7942(4) 0.113(4) Uani 0.50 1 d P
H7B H 0.1332 0.2673 0.8061 0.135 Uiso 0.50 1 d PR
H7A H 0.1988 0.2658 0.7674 0.135 Uiso 0.50 1 d PR
N1 N 0.1777(6) 0.4739(2) 0.67331(17) 0.0688(14) Uani 1 1 d .
N2 N -0.0416(7) 0.4760(3) 0.85928(18) 0.095(2) Uani 1 1 d .
N3 N 0.1307(5) 0.5568(2) 0.77185(15) 0.0569(12) Uani 1 1 d .
N4 N -0.1112(5) 0.5221(2) 0.74082(15) 0.0585(12) Uani 1 1 d .
N5 N 0.2564(5) 0.4659(2) 0.78960(15) 0.0618(13) Uani 1 1 d .
N6 N -0.0650(6) 0.4203(2) 0.74875(17) 0.0661(14) Uani 1 1 d .
N7 N 0.0500(4) 0.42023(14) 1.00174(12) 0.0332(9) Uani 1 1 d .
N8 N 0.1554(4) 0.51414(14) 0.96119(12) 0.0335(8) Uani 1 1 d .
N9 N 0.2828(6) 0.81423(19) 0.8733(2) 0.0756(16) Uani 1 1 d .
N10 N 0.7090(6) 0.2989(2) 0.8987(2) 0.093(2) Uani 1 1 d .
N11 N 0.3325(4) 0.51937(16) 0.45426(14) 0.0415(10) Uani 1 1 d .
N12 N 0.4408(4) 0.42120(16) 0.49529(14) 0.0416(10) Uani 1 1 d .
N13 N 0.1678(5) 0.81819(19) 0.36638(18) 0.0631(13) Uani 1 1 d .
N14 N -0.2962(6) 0.3266(3) 0.3659(2) 0.104(2) Uani 1 1 d .
C1 C 0.1279(6) 0.4778(2) 0.70602(19) 0.0500(13) Uani 1 1 d .
C2 C -0.0007(6) 0.4803(3) 0.8253(2) 0.0637(16) Uani 1 1 d .
C3 C 0.0323(7) 0.5985(3) 0.7593(2) 0.0636(16) Uani 1 1 d .
C4 C -0.1036(7) 0.5793(3) 0.74257(19) 0.0625(16) Uani 1 1 d .
C5 C -0.2138(8) 0.6160(3) 0.7289(2) 0.083(2) Uani 1 1 d .
H5 H -0.3044 0.6036 0.7182 0.100 Uiso 1 1 calc R
C6 C -0.1843(12) 0.6713(4) 0.7319(3) 0.102(3) Uani 1 1 d .
H6 H -0.2566 0.6962 0.7233 0.122 Uiso 1 1 calc R
C7 C -0.0500(13) 0.6901(4) 0.7474(3) 0.106(3) Uani 1 1 d .
H7 H -0.0325 0.7274 0.7485 0.127 Uiso 1 1 calc R
C8 C 0.0590(10) 0.6542(3) 0.7615(2) 0.087(2) Uani 1 1 d .
H8 H 0.1491 0.6672 0.7722 0.105 Uiso 1 1 calc R
C9 C 0.2708(8) 0.5627(3) 0.7845(2) 0.0744(19) Uani 1 1 d .
C10 C 0.3424(7) 0.5097(3) 0.7934(2) 0.0645(16) Uani 1 1 d .
C11 C 0.4884(8) 0.5058(4) 0.8044(2) 0.087(2) Uani 1 1 d .
H11 H 0.5445 0.5370 0.8063 0.105 Uiso 1 1 calc R
C12 C 0.5497(9) 0.4552(5) 0.8126(3) 0.103(3) Uani 1 1 d .
H12 H 0.6477 0.4514 0.8195 0.123 Uiso 1 1 calc R
C13 C 0.4621(10) 0.4107(4) 0.8104(3) 0.106(3) Uani 1 1 d .
H13 H 0.4999 0.3762 0.8167 0.128 Uiso 1 1 calc R
C14 C 0.3175(8) 0.4172(3) 0.7987(2) 0.090(2) Uani 1 1 d .
H14 H 0.2599 0.3864 0.7971 0.107 Uiso 1 1 calc R
C15 C -0.2229(7) 0.4932(3) 0.7221(2) 0.0746(19) Uani 1 1 d .
C16 C -0.1952(7) 0.4341(3) 0.7274(2) 0.0724(19) Uani 1 1 d .
C17 C -0.2960(9) 0.3956(4) 0.7129(3) 0.104(3) Uani 1 1 d .
H17 H -0.3841 0.4059 0.6981 0.125 Uiso 1 1 calc R
C18 C -0.2640(13) 0.3415(5) 0.7206(4) 0.124(4) Uani 1 1 d .
H18 H -0.3312 0.3148 0.7112 0.149 Uiso 1 1 calc R
C19 C -0.1333(13) 0.3266(4) 0.7421(4) 0.121(3) Uani 1 1 d .
H19 H -0.1106 0.2901 0.7473 0.145 Uiso 1 1 calc R
C20 C -0.0353(9) 0.3673(3) 0.7560(3) 0.092(2) Uani 1 1 d .
H20 H 0.0534 0.3575 0.7706 0.110 Uiso 1 1 calc R
C21 C -0.0089(5) 0.37995(18) 1.02612(16) 0.0365(11) Uani 1 1 d .
C22 C 0.0688(5) 0.33071(19) 1.02349(17) 0.0431(12) Uani 1 1 d .
H22 H 0.0503 0.2977 1.0370 0.052 Uiso 1 1 calc R
C23 C 0.1733(5) 0.3401(2) 0.99826(18) 0.0465(13) Uani 1 1 d .
H23 H 0.2408 0.3150 0.9913 0.056 Uiso 1 1 calc R
C24 C 0.1624(5) 0.39565(18) 0.98386(16) 0.0384(11) Uani 1 1 d .
C25 C 0.2539(5) 0.42126(18) 0.95771(16) 0.0380(11) Uani 1 1 d .
C26 C 0.3714(5) 0.38814(19) 0.94245(17) 0.0415(12) Uani 1 1 d .
C27 C 0.5121(6) 0.4013(2) 0.95625(19) 0.0503(13) Uani 1 1 d .
H27 H 0.5330 0.4304 0.9759 0.060 Uiso 1 1 calc R
C28 C 0.6220(6) 0.3724(2) 0.9416(2) 0.0584(15) Uani 1 1 d .
H28 H 0.7153 0.3826 0.9512 0.070 Uiso 1 1 calc R
C29 C 0.5961(6) 0.3282(2) 0.9127(2) 0.0584(15) Uani 1 1 d .
C30 C 0.4558(6) 0.3140(2) 0.8999(2) 0.0609(16) Uani 1 1 d .
H30 H 0.4349 0.2837 0.8816 0.073 Uiso 1 1 calc R
C31 C 0.3462(6) 0.3440(2) 0.9137(2) 0.0557(14) Uani 1 1 d .
H31 H 0.2529 0.3343 0.9035 0.067 Uiso 1 1 calc R
C32 C 0.8488(8) 0.3229(4) 0.9020(3) 0.122(3) Uani 1 1 d .
H32A H 0.8426 0.3584 0.8884 0.183 Uiso 1 1 calc R
H32B H 0.9099 0.3002 0.8868 0.183 Uiso 1 1 calc R
H32C H 0.8872 0.3262 0.9332 0.183 Uiso 1 1 calc R
C33 C 0.6787(9) 0.2561(3) 0.8664(3) 0.111(3) Uani 1 1 d .
H33A H 0.6118 0.2313 0.8768 0.166 Uiso 1 1 calc R
H33B H 0.7649 0.2370 0.8628 0.166 Uiso 1 1 calc R
H33C H 0.6391 0.2714 0.8380 0.166 Uiso 1 1 calc R
C34 C 0.2461(5) 0.47628(18) 0.94664(16) 0.0364(11) Uani 1 1 d .
C35 C 0.3330(5) 0.5024(2) 0.91712(17) 0.0465(12) Uani 1 1 d .
H35 H 0.4013 0.4857 0.9021 0.056 Uiso 1 1 calc R
C36 C 0.2979(5) 0.5550(2) 0.91524(18) 0.0477(13) Uani 1 1 d .
H36 H 0.3389 0.5817 0.8989 0.057 Uiso 1 1 calc R
C37 C 0.1870(5) 0.56350(19) 0.94245(16) 0.0385(11) Uani 1 1 d .
C38 C 0.1228(5) 0.61317(18) 0.94911(16) 0.0385(11) Uani 1 1 d .
C39 C 0.1757(5) 0.66355(19) 0.92823(18) 0.0433(12) Uani 1 1 d .
C40 C 0.2326(6) 0.7061(2) 0.95517(19) 0.0491(13) Uani 1 1 d .
H40 H 0.2456 0.7015 0.9863 0.059 Uiso 1 1 calc R
C41 C 0.2708(6) 0.7551(2) 0.9374(2) 0.0552(14) Uani 1 1 d .
H41 H 0.3097 0.7825 0.9567 0.066 Uiso 1 1 calc R
C42 C 0.2522(6) 0.7641(2) 0.8916(2) 0.0544(15) Uani 1 1 d .
C43 C 0.2022(6) 0.7205(2) 0.8641(2) 0.0576(15) Uani 1 1 d .
H43 H 0.1949 0.7244 0.8330 0.069 Uiso 1 1 calc R
C44 C 0.1633(6) 0.6715(2) 0.88200(19) 0.0506(13) Uani 1 1 d .
H44 H 0.1283 0.6435 0.8627 0.061 Uiso 1 1 calc R
C45 C 0.2672(14) 0.8219(3) 0.8256(3) 0.158(5) Uani 1 1 d .
H45A H 0.3178 0.7937 0.8120 0.237 Uiso 1 1 calc R
H45B H 0.3049 0.8568 0.8188 0.237 Uiso 1 1 calc R
H45C H 0.1682 0.8203 0.8138 0.237 Uiso 1 1 calc R
C46 C 0.3086(8) 0.8608(2) 0.9025(3) 0.083(2) Uani 1 1 d .
H46A H 0.2302 0.8655 0.9195 0.124 Uiso 1 1 calc R
H46B H 0.3187 0.8928 0.8847 0.124 Uiso 1 1 calc R
H46C H 0.3943 0.8551 0.9227 0.124 Uiso 1 1 calc R
C47 C 0.2735(7) 0.4838(3) 1.0754(2) 0.078(2) Uani 1 1 d .
H47A H 0.2479 0.4488 1.0864 0.117 Uiso 1 1 calc R
H47B H 0.3330 0.5027 1.0987 0.117 Uiso 1 1 calc R
H47C H 0.3240 0.4788 1.0498 0.117 Uiso 1 1 calc R
C48 C 0.2979(5) 0.5708(2) 0.43820(17) 0.0439(12) Uani 1 1 d .
C49 C 0.3687(5) 0.6190(2) 0.45114(18) 0.0438(12) Uani 1 1 d .
C50 C 0.3148(5) 0.6708(2) 0.42905(18) 0.0464(12) Uani 1 1 d .
C51 C 0.1919(6) 0.6961(2) 0.4392(2) 0.0574(15) Uani 1 1 d .
H51 H 0.1406 0.6800 0.4602 0.069 Uiso 1 1 calc R
C52 C 0.1435(6) 0.7442(2) 0.4192(2) 0.0567(15) Uani 1 1 d .
H52 H 0.0610 0.7600 0.4272 0.068 Uiso 1 1 calc R
C53 C 0.2160(5) 0.7695(2) 0.38728(19) 0.0481(13) Uani 1 1 d .
C54 C 0.3392(6) 0.7444(2) 0.37709(19) 0.0533(14) Uani 1 1 d .
H54 H 0.3905 0.7604 0.3561 0.064 Uiso 1 1 calc R
C55 C 0.3871(6) 0.6962(2) 0.39751(19) 0.0523(14) Uani 1 1 d .
H55 H 0.4699 0.6804 0.3899 0.063 Uiso 1 1 calc R
C56 C 0.0590(7) 0.8482(2) 0.3866(2) 0.0740(19) Uani 1 1 d .
H56A H -0.0218 0.8250 0.3882 0.111 Uiso 1 1 calc R
H56B H 0.0304 0.8795 0.3684 0.111 Uiso 1 1 calc R
H56C H 0.0968 0.8597 0.4163 0.111 Uiso 1 1 calc R
C57 C 0.2710(8) 0.8533(3) 0.3487(3) 0.088(2) Uani 1 1 d .
H57A H 0.3429 0.8638 0.3727 0.132 Uiso 1 1 calc R
H57B H 0.2241 0.8852 0.3356 0.132 Uiso 1 1 calc R
H57C H 0.3143 0.8340 0.3260 0.132 Uiso 1 1 calc R
C58 C 0.1714(6) 0.5675(2) 0.40649(19) 0.0529(14) Uani 1 1 d .
H58 H 0.1278 0.5963 0.3899 0.064 Uiso 1 1 calc R
C59 C 0.1271(6) 0.5157(2) 0.40511(19) 0.0516(14) Uani 1 1 d .
H59 H 0.0456 0.5022 0.3882 0.062 Uiso 1 1 calc R
C60 C 0.2280(5) 0.4847(2) 0.43441(17) 0.0429(12) Uani 1 1 d .
C61 C 0.2205(5) 0.4285(2) 0.44151(18) 0.0444(12) Uani 1 1 d .
C62 C 0.0919(5) 0.3986(2) 0.42110(18) 0.0474(13) Uani 1 1 d .
C63 C 0.0505(6) 0.3969(2) 0.3756(2) 0.0592(15) Uani 1 1 d .
H63 H 0.1092 0.4121 0.3563 0.071 Uiso 1 1 calc R
C64 C -0.0766(7) 0.3732(3) 0.3577(2) 0.0706(18) Uani 1 1 d .
H64 H -0.1019 0.3733 0.3266 0.085 Uiso 1 1 calc R
C65 C -0.1669(7) 0.3494(3) 0.3849(2) 0.0674(17) Uani 1 1 d .
C66 C -0.1212(7) 0.3482(3) 0.4305(2) 0.0743(19) Uani 1 1 d .
H66 H -0.1761 0.3306 0.4497 0.089 Uiso 1 1 calc R
C67 C 0.0049(6) 0.3728(3) 0.4480(2) 0.0657(17) Uani 1 1 d .
H67 H 0.0319 0.3719 0.4790 0.079 Uiso 1 1 calc R
C68 C -0.3907(10) 0.3080(6) 0.3967(4) 0.178(6) Uani 1 1 d .
H68A H -0.3418 0.2823 0.4174 0.267 Uiso 1 1 calc R
H68B H -0.4720 0.2908 0.3802 0.267 Uiso 1 1 calc R
H68C H -0.4211 0.3385 0.4132 0.267 Uiso 1 1 calc R
C69 C -0.3729(11) 0.3582(5) 0.3281(4) 0.177(6) Uani 1 1 d .
H69A H -0.3940 0.3940 0.3385 0.266 Uiso 1 1 calc R
H69B H -0.4599 0.3399 0.3171 0.266 Uiso 1 1 calc R
H69C H -0.3145 0.3612 0.3042 0.266 Uiso 1 1 calc R
C70 C 0.3257(5) 0.3994(2) 0.46840(18) 0.0453(12) Uani 1 1 d .
C71 C 0.3296(6) 0.3413(2) 0.4725(2) 0.0568(15) Uani 1 1 d .
H71 H 0.2647 0.3169 0.4576 0.068 Uiso 1 1 calc R
C72 C 0.4433(6) 0.3286(2) 0.5016(2) 0.0550(14) Uani 1 1 d .
H72 H 0.4724 0.2935 0.5103 0.066 Uiso 1 1 calc R
C73 C 0.5125(5) 0.3778(2) 0.51696(19) 0.0465(13) Uani 1 1 d .
C74 C 0.2209(7) 0.5089(4) 0.5533(3) 0.099(3) Uani 1 1 d .
H74A H 0.1788 0.5340 0.5308 0.149 Uiso 1 1 calc R
H74B H 0.1920 0.5182 0.5819 0.149 Uiso 1 1 calc R
H74C H 0.1901 0.4726 0.5451 0.149 Uiso 1 1 calc R

loop_
_atom_site_aniso_label
_atom_site_aniso_U_11
_atom_site_aniso_U_22
_atom_site_aniso_U_33
_atom_site_aniso_U_23
_atom_site_aniso_U_13
_atom_site_aniso_U_12
Fe1 0.0582(5) 0.0596(5) 0.0420(4) -0.0054(4) 0.0076(4) -0.0040(4)
Mn1 0.0366(5) 0.0249(5) 0.0354(5) 0.0021(4) 0.0091(4) -0.0011(4)
Mn2 0.0323(5) 0.0356(6) 0.0469(6) 0.0079(5) 0.0017(4) -0.0003(4)
O1 0.105(4) 0.095(4) 0.136(5) -0.025(4) 0.006(4) -0.038(3)
O2 0.076(4) 0.136(5) 0.120(5) -0.006(4) -0.030(3) 0.006(3)
O3 0.051(2) 0.056(2) 0.0367(19) -0.0024(16) 0.0047(16) -0.0006(17)
O4 0.048(2) 0.082(3) 0.062(3) 0.007(2) 0.0140(19) 0.002(2)
O5 0.145(5) 0.109(5) 0.119(5) 0.019(4) -0.014(4) -0.035(4)
O6 0.068(3) 0.233(7) 0.072(3) 0.006(4) 0.003(3) -0.014(4)
O7 0.147(10) 0.069(7) 0.110(9) -0.007(6) -0.030(8) -0.008(6)
N1 0.083(4) 0.076(4) 0.050(3) -0.007(3) 0.019(3) 0.002(3)
N2 0.089(4) 0.150(6) 0.047(3) -0.008(4) 0.020(3) -0.008(4)
N3 0.065(3) 0.061(3) 0.045(3) -0.007(2) 0.007(2) -0.006(3)
N4 0.058(3) 0.070(3) 0.047(3) -0.005(2) 0.007(2) 0.000(3)
N5 0.063(3) 0.080(4) 0.041(3) 0.002(3) 0.004(2) 0.001(3)
N6 0.078(4) 0.064(4) 0.059(3) -0.010(3) 0.020(3) -0.012(3)
N7 0.039(2) 0.026(2) 0.035(2) 0.0005(16) 0.0085(17) -0.0004(16)
N8 0.036(2) 0.026(2) 0.039(2) 0.0015(16) 0.0074(17) -0.0022(16)
N9 0.107(4) 0.036(3) 0.088(4) 0.015(3) 0.032(3) -0.011(3)
N10 0.069(4) 0.083(4) 0.130(5) -0.045(4) 0.024(4) 0.015(3)
N11 0.033(2) 0.036(2) 0.053(3) 0.0062(19) -0.0002(19) -0.0017(17)
N12 0.035(2) 0.036(2) 0.053(3) 0.0071(19) 0.0025(19) -0.0003(18)
N13 0.062(3) 0.049(3) 0.079(4) 0.015(3) 0.010(3) 0.020(2)
N14 0.067(4) 0.143(6) 0.096(5) 0.004(4) -0.017(4) -0.044(4)
C1 0.051(3) 0.048(3) 0.049(3) -0.006(3) 0.001(3) -0.001(3)
C2 0.058(4) 0.085(5) 0.049(4) -0.008(3) 0.007(3) -0.004(3)
C3 0.086(5) 0.057(4) 0.049(4) -0.005(3) 0.015(3) 0.002(3)
C4 0.079(4) 0.066(4) 0.043(3) -0.009(3) 0.010(3) 0.011(3)
C5 0.096(5) 0.090(6) 0.064(4) -0.001(4) 0.012(4) 0.027(4)
C6 0.142(8) 0.082(6) 0.085(6) 0.011(5) 0.029(6) 0.041(6)
C7 0.169(10) 0.064(5) 0.088(6) -0.002(4) 0.034(6) 0.014(6)
C8 0.135(7) 0.059(4) 0.072(5) -0.008(4) 0.029(5) 0.003(5)
C9 0.080(5) 0.082(5) 0.062(4) -0.025(4) 0.012(4) -0.029(4)
C10 0.061(4) 0.081(5) 0.051(4) -0.012(3) 0.005(3) -0.004(3)
C11 0.065(4) 0.134(7) 0.062(4) -0.023(5) 0.004(3) -0.006(5)
C12 0.075(6) 0.156(9) 0.075(5) -0.002(6) 0.006(4) 0.026(6)
C13 0.098(7) 0.135(8) 0.086(6) 0.029(6) 0.009(5) 0.043(6)
C14 0.084(5) 0.099(6) 0.085(5) 0.025(4) 0.007(4) 0.026(5)
C15 0.060(4) 0.100(6) 0.061(4) -0.006(4) 0.000(3) 0.001(4)
C16 0.064(4) 0.091(5) 0.061(4) -0.015(4) 0.005(3) -0.017(4)
C17 0.102(6) 0.111(7) 0.096(6) -0.026(5) -0.003(5) -0.046(6)
C18 0.140(9) 0.107(8) 0.128(8) -0.033(7) 0.026(7) -0.062(7)
C19 0.141(9) 0.079(6) 0.146(9) -0.028(6) 0.030(8) -0.036(6)
C20 0.102(6) 0.073(5) 0.103(6) -0.010(4) 0.020(5) -0.004(5)
C21 0.043(3) 0.025(2) 0.042(3) 0.001(2) 0.008(2) -0.002(2)
C22 0.050(3) 0.028(3) 0.051(3) 0.009(2) 0.008(2) 0.001(2)
C23 0.052(3) 0.033(3) 0.057(3) 0.007(2) 0.018(3) 0.008(2)
C24 0.045(3) 0.029(2) 0.042(3) -0.001(2) 0.011(2) 0.000(2)
C25 0.043(3) 0.030(2) 0.042(3) -0.002(2) 0.010(2) 0.000(2)
C26 0.043(3) 0.029(3) 0.054(3) 0.001(2) 0.015(2) 0.006(2)
C27 0.052(3) 0.041(3) 0.058(3) -0.008(3) 0.008(3) 0.008(2)
C28 0.041(3) 0.057(4) 0.078(4) -0.005(3) 0.009(3) 0.005(3)
C29 0.058(4) 0.049(3) 0.070(4) -0.007(3) 0.015(3) 0.017(3)
C30 0.062(4) 0.051(3) 0.070(4) -0.022(3) 0.010(3) 0.004(3)
C31 0.049(3) 0.048(3) 0.071(4) -0.009(3) 0.013(3) 0.002(3)
C32 0.065(5) 0.132(8) 0.173(9) -0.057(7) 0.036(5) 0.017(5)
C33 0.097(6) 0.106(6) 0.131(7) -0.052(6) 0.018(5) 0.041(5)
C34 0.038(3) 0.030(2) 0.042(3) -0.002(2) 0.009(2) 0.002(2)
C35 0.048(3) 0.041(3) 0.055(3) 0.006(2) 0.026(2) 0.000(2)
C36 0.050(3) 0.036(3) 0.062(3) 0.012(2) 0.024(3) -0.002(2)
C37 0.043(3) 0.033(3) 0.041(3) 0.006(2) 0.009(2) -0.004(2)
C38 0.043(3) 0.030(2) 0.044(3) 0.006(2) 0.007(2) -0.003(2)
C39 0.046(3) 0.031(3) 0.055(3) 0.006(2) 0.016(2) -0.002(2)
C40 0.056(3) 0.037(3) 0.057(3) 0.002(3) 0.018(3) -0.002(2)
C41 0.060(3) 0.036(3) 0.072(4) -0.002(3) 0.014(3) -0.007(3)
C42 0.057(3) 0.038(3) 0.071(4) 0.011(3) 0.021(3) -0.001(2)
C43 0.075(4) 0.043(3) 0.060(4) 0.013(3) 0.026(3) 0.001(3)
C44 0.057(3) 0.039(3) 0.058(4) 0.004(3) 0.015(3) -0.001(2)
C45 0.310(16) 0.069(6) 0.114(8) 0.031(5) 0.097(9) -0.034(7)
C46 0.094(5) 0.040(4) 0.114(6) 0.018(4) 0.015(4) -0.015(3)
C47 0.061(4) 0.093(5) 0.077(5) -0.001(4) -0.007(3) 0.006(4)
C48 0.038(3) 0.042(3) 0.051(3) 0.014(2) 0.003(2) 0.007(2)
C49 0.040(3) 0.036(3) 0.055(3) 0.011(2) 0.004(2) 0.002(2)
C50 0.042(3) 0.036(3) 0.060(3) 0.006(2) 0.001(2) 0.001(2)
C51 0.047(3) 0.050(3) 0.077(4) 0.015(3) 0.011(3) -0.002(3)
C52 0.041(3) 0.049(3) 0.081(4) 0.009(3) 0.008(3) 0.009(3)
C53 0.043(3) 0.041(3) 0.059(3) 0.005(3) -0.002(3) 0.008(2)
C54 0.061(3) 0.043(3) 0.056(3) 0.006(3) 0.011(3) 0.006(3)
C55 0.049(3) 0.041(3) 0.068(4) 0.007(3) 0.011(3) 0.011(2)
C56 0.065(4) 0.048(4) 0.109(6) 0.014(4) 0.010(4) 0.019(3)
C57 0.108(6) 0.061(4) 0.102(6) 0.031(4) 0.041(5) 0.027(4)
C58 0.047(3) 0.044(3) 0.064(4) 0.010(3) -0.008(3) 0.004(2)
C59 0.041(3) 0.052(3) 0.058(3) 0.005(3) -0.011(3) -0.001(2)
C60 0.034(3) 0.044(3) 0.049(3) 0.008(2) 0.003(2) 0.000(2)
C61 0.035(3) 0.046(3) 0.050(3) 0.006(2) 0.000(2) -0.003(2)
C62 0.049(3) 0.045(3) 0.046(3) 0.006(2) 0.000(2) -0.001(2)
C63 0.065(4) 0.060(4) 0.053(4) -0.002(3) 0.010(3) -0.010(3)
C64 0.074(4) 0.083(5) 0.051(4) -0.005(3) -0.005(3) -0.018(4)
C65 0.056(4) 0.075(4) 0.068(4) 0.000(3) -0.004(3) -0.020(3)
C66 0.066(4) 0.091(5) 0.064(4) 0.012(4) 0.005(3) -0.034(4)
C67 0.067(4) 0.079(4) 0.048(3) 0.009(3) -0.002(3) -0.026(3)
C68 0.096(7) 0.288(16) 0.145(9) 0.010(10) -0.001(7) -0.117(9)
C69 0.121(9) 0.244(15) 0.146(10) 0.024(10) -0.067(8) -0.059(9)
C70 0.038(3) 0.040(3) 0.057(3) 0.007(2) 0.001(2) -0.007(2)
C71 0.055(3) 0.042(3) 0.071(4) 0.008(3) -0.003(3) -0.010(3)
C72 0.052(3) 0.035(3) 0.075(4) 0.009(3) -0.005(3) -0.001(2)
C73 0.041(3) 0.036(3) 0.062(3) 0.009(2) 0.005(3) 0.000(2)
C74 0.062(4) 0.154(8) 0.085(5) 0.008(5) 0.023(4) 0.025(5)

loop_
_atom_type_symbol
_atom_type_description
_atom_type_scat_dispersion_real
_atom_type_scat_dispersion_imag
_atom_type_scat_source
C C 0.0033 0.0016 'International Tables Vol C Tables 4.2.6.8 and 6.1.1.4'
H H 0.0000 0.0000 'International Tables Vol C Tables 4.2.6.8 and 6.1.1.4'
N N 0.0061 0.0033 'International Tables Vol C Tables 4.2.6.8 and 6.1.1.4'
O O 0.0106 0.0060 'International Tables Vol C Tables 4.2.6.8 and 6.1.1.4'
Mn Mn 0.3368 0.7283 'International Tables Vol C Tables 4.2.6.8 and 6.1.1.4'
Fe Fe 0.3463 0.8444 'International Tables Vol C Tables 4.2.6.8 and 6.1.1.4'

loop_
_geom_angle_atom_site_label_1
_geom_angle_atom_site_label_2
_geom_angle_atom_site_label_3
_geom_angle
_geom_angle_site_symmetry_1
_geom_angle_site_symmetry_3
N3 Fe1 N4 83.5(2) . .
N3 Fe1 C1 91.6(2) . .
N4 Fe1 C1 94.5(2) . .
N3 Fe1 C2 95.5(2) . .
N4 Fe1 C2 93.4(2) . .
C1 Fe1 C2 169.9(3) . .
N3 Fe1 N6 165.2(2) . .
N4 Fe1 N6 81.7(2) . .
C1 Fe1 N6 88.0(2) . .
C2 Fe1 N6 86.9(2) . .
N3 Fe1 N5 82.0(2) . .
N4 Fe1 N5 165.4(2) . .
C1 Fe1 N5 84.0(2) . .
C2 Fe1 N5 89.9(2) . .
N6 Fe1 N5 112.7(2) . .
N7 Mn1 N7 180.000(2) 3_567 .
N7 Mn1 N8 90.28(14) 3_567 .
N7 Mn1 N8 89.72(14) . .
N7 Mn1 N8 89.72(14) 3_567 3_567
N7 Mn1 N8 90.28(14) . 3_567
N8 Mn1 N8 180.000(1) . 3_567
N7 Mn1 O3 90.49(14) 3_567 3_567
N7 Mn1 O3 89.51(14) . 3_567
N8 Mn1 O3 88.78(14) . 3_567
N8 Mn1 O3 91.22(14) 3_567 3_567
N7 Mn1 O3 89.51(14) 3_567 .
N7 Mn1 O3 90.49(14) . .
N8 Mn1 O3 91.22(14) . .
N8 Mn1 O3 88.78(14) 3_567 .
O3 Mn1 O3 180.000(1) 3_567 .
N12 Mn2 N12 180.000(1) 3_666 .
N12 Mn2 N11 90.58(16) 3_666 .
N12 Mn2 N11 89.42(16) . .
N12 Mn2 N11 89.42(16) 3_666 3_666
N12 Mn2 N11 90.58(16) . 3_666
N11 Mn2 N11 180.000(1) . 3_666
N12 Mn2 O4 89.98(16) 3_666 3_666
N12 Mn2 O4 90.02(15) . 3_666
N11 Mn2 O4 89.39(15) . 3_666
N11 Mn2 O4 90.61(15) 3_666 3_666
N12 Mn2 O4 90.02(15) 3_666 .
N12 Mn2 O4 89.98(16) . .
N11 Mn2 O4 90.61(15) . .
N11 Mn2 O4 89.39(15) 3_666 .
O4 Mn2 O4 180.000(1) 3_666 .
C47 O3 Mn1 124.5(4) . .
C47 O3 H3A 103.0 . .
Mn1 O3 H3A 118.1 . .
C74 O4 Mn2 127.1(4) . .
C74 O4 H4A 111.4 . .
Mn2 O4 H4A 118.4 . .
H5B O5 H5A 97.8 . .
H6B O6 H6A 110.7 . .
H7B O7 H7A 117.4 . .
C9 N3 C3 126.7(6) . .
C9 N3 Fe1 118.2(5) . .
C3 N3 Fe1 114.8(4) . .
C15 N4 C4 125.4(6) . .
C15 N4 Fe1 119.5(5) . .
C4 N4 Fe1 115.1(4) . .
C14 N5 C10 116.9(6) . .
C14 N5 Fe1 130.8(5) . .
C10 N5 Fe1 111.9(4) . .
C20 N6 C16 118.5(6) . .
C20 N6 Fe1 129.5(5) . .
C16 N6 Fe1 112.0(5) . .
C21 N7 C24 105.9(4) . .
C21 N7 Mn1 126.6(3) . .
C24 N7 Mn1 127.0(3) . .
C34 N8 C37 106.7(4) . .
C34 N8 Mn1 126.8(3) . .
C37 N8 Mn1 126.5(3) . .
C42 N9 C45 120.6(6) . .
C42 N9 C46 119.3(5) . .
C45 N9 C46 119.3(5) . .
C29 N10 C33 119.0(6) . .
C29 N10 C32 120.1(6) . .
C33 N10 C32 116.8(6) . .
C48 N11 C60 106.8(4) . .
C48 N11 Mn2 125.8(3) . .
C60 N11 Mn2 127.3(3) . .
C70 N12 C73 106.3(4) . .
C70 N12 Mn2 127.3(3) . .
C73 N12 Mn2 126.3(3) . .
C53 N13 C57 118.1(5) . .
C53 N13 C56 117.0(5) . .
C57 N13 C56 113.4(5) . .
C65 N14 C68 116.8(7) . .
C65 N14 C69 114.8(7) . .
C68 N14 C69 111.7(8) . .
N1 C1 Fe1 175.7(5) . .
N2 C2 Fe1 175.8(6) . .
C8 C3 C4 119.9(7) . .
C8 C3 N3 126.4(7) . .
C4 C3 N3 113.7(6) . .
C5 C4 C3 120.4(7) . .
C5 C4 N4 126.8(7) . .
C3 C4 N4 112.8(6) . .
C6 C5 C4 118.3(8) . .
C6 C5 H5 120.8 . .
C4 C5 H5 120.8 . .
C7 C6 C5 121.3(8) . .
C7 C6 H6 119.3 . .
C5 C6 H6 119.3 . .
C6 C7 C8 120.8(8) . .
C6 C7 H7 119.6 . .
C8 C7 H7 119.6 . .
C7 C8 C3 119.2(9) . .
C7 C8 H8 120.4 . .
C3 C8 H8 120.4 . .
O1 C9 N3 127.7(8) . .
O1 C9 C10 120.5(7) . .
N3 C9 C10 111.8(6) . .
N5 C10 C11 122.9(7) . .
N5 C10 C9 115.4(6) . .
C11 C10 C9 121.8(7) . .
C12 C11 C10 119.4(8) . .
C12 C11 H11 120.3 . .
C10 C11 H11 120.3 . .
C13 C12 C11 118.0(8) . .
C13 C12 H12 121.0 . .
C11 C12 H12 121.0 . .
C12 C13 C14 119.9(9) . .
C12 C13 H13 120.0 . .
C14 C13 H13 120.0 . .
N5 C14 C13 122.9(8) . .
N5 C14 H14 118.5 . .
C13 C14 H14 118.5 . .
O2 C15 N4 127.3(8) . .
O2 C15 C16 121.9(7) . .
N4 C15 C16 110.8(6) . .
N6 C16 C17 122.1(8) . .
N6 C16 C15 115.7(6) . .
C17 C16 C15 122.2(8) . .
C18 C17 C16 118.8(9) . .
C18 C17 H17 120.6 . .
C16 C17 H17 120.6 . .
C19 C18 C17 120.1(9) . .
C19 C18 H18 119.9 . .
C17 C18 H18 119.9 . .
C18 C19 C20 118.7(10) . .
C18 C19 H19 120.7 . .
C20 C19 H19 120.7 . .
N6 C20 C19 121.9(9) . .
N6 C20 H20 119.0 . .
C19 C20 H20 119.0 . .
N7 C21 C38 125.7(4) . 3_567
N7 C21 C22 109.2(4) . .
C38 C21 C22 125.0(4) 3_567 .
C23 C22 C21 108.1(4) . .
C23 C22 H22 126.0 . .
C21 C22 H22 126.0 . .
C22 C23 C24 107.7(4) . .
C22 C23 H23 126.2 . .
C24 C23 H23 126.2 . .
N7 C24 C25 125.8(4) . .
N7 C24 C23 109.1(4) . .
C25 C24 C23 125.1(4) . .
C34 C25 C24 123.7(4) . .
C34 C25 C26 118.3(4) . .
C24 C25 C26 117.9(4) . .
C31 C26 C27 116.9(5) . .
C31 C26 C25 122.6(5) . .
C27 C26 C25 120.6(4) . .
C28 C27 C26 121.6(5) . .
C28 C27 H27 119.2 . .
C26 C27 H27 119.2 . .
C27 C28 C29 121.3(5) . .
C27 C28 H28 119.3 . .
C29 C28 H28 119.3 . .
C30 C29 C28 117.3(5) . .
C30 C29 N10 122.2(6) . .
C28 C29 N10 120.4(6) . .
C31 C30 C29 121.1(5) . .
C31 C30 H30 119.5 . .
C29 C30 H30 119.5 . .
C30 C31 C26 121.9(5) . .
C30 C31 H31 119.1 . .
C26 C31 H31 119.1 . .
N10 C32 H32A 109.5 . .
N10 C32 H32B 109.5 . .
H32A C32 H32B 109.5 . .
N10 C32 H32C 109.5 . .
H32A C32 H32C 109.5 . .
H32B C32 H32C 109.5 . .
N10 C33 H33A 109.5 . .
N10 C33 H33B 109.5 . .
H33A C33 H33B 109.5 . .
N10 C33 H33C 109.5 . .
H33A C33 H33C 109.5 . .
H33B C33 H33C 109.5 . .
N8 C34 C25 126.7(4) . .
N8 C34 C35 109.0(4) . .
C25 C34 C35 124.3(4) . .
C36 C35 C34 107.4(4) . .
C36 C35 H35 126.3 . .
C34 C35 H35 126.3 . .
C35 C36 C37 108.4(4) . .
C35 C36 H36 125.8 . .
C37 C36 H36 125.8 . .
N8 C37 C38 126.1(4) . .
N8 C37 C36 108.5(4) . .
C38 C37 C36 125.4(4) . .
C37 C38 C21 124.4(4) . 3_567
C37 C38 C39 119.2(4) . .
C21 C38 C39 116.3(4) 3_567 .
C40 C39 C44 116.8(5) . .
C40 C39 C38 120.3(5) . .
C44 C39 C38 122.8(5) . .
C41 C40 C39 122.3(5) . .
C41 C40 H40 118.9 . .
C39 C40 H40 118.9 . .
C42 C41 C40 121.0(5) . .
C42 C41 H41 119.5 . .
C40 C41 H41 119.5 . .
C41 C42 N9 121.8(6) . .
C41 C42 C43 117.0(5) . .
N9 C42 C43 121.2(6) . .
C44 C43 C42 121.7(5) . .
C44 C43 H43 119.1 . .
C42 C43 H43 119.1 . .
C43 C44 C39 121.0(5) . .
C43 C44 H44 119.5 . .
C39 C44 H44 119.5 . .
N9 C45 H45A 109.5 . .
N9 C45 H45B 109.5 . .
H45A C45 H45B 109.5 . .
N9 C45 H45C 109.5 . .
H45A C45 H45C 109.5 . .
H45B C45 H45C 109.5 . .
N9 C46 H46A 109.5 . .
N9 C46 H46B 109.5 . .
H46A C46 H46B 109.5 . .
N9 C46 H46C 109.5 . .
H46A C46 H46C 109.5 . .
H46B C46 H46C 109.5 . .
O3 C47 H47A 109.5 . .
O3 C47 H47B 109.5 . .
H47A C47 H47B 109.5 . .
O3 C47 H47C 109.5 . .
H47A C47 H47C 109.5 . .
H47B C47 H47C 109.5 . .
N11 C48 C49 126.7(5) . .
N11 C48 C58 108.8(4) . .
C49 C48 C58 124.4(5) . .
C73 C49 C48 124.3(5) 3_666 .
C73 C49 C50 117.4(4) 3_666 .
C48 C49 C50 118.3(4) . .
C55 C50 C51 116.8(5) . .
C55 C50 C49 120.9(5) . .
C51 C50 C49 122.3(5) . .
C52 C51 C50 122.1(5) . .
C52 C51 H51 118.9 . .
C50 C51 H51 118.9 . .
C51 C52 C53 121.0(5) . .
C51 C52 H52 119.5 . .
C53 C52 H52 119.5 . .
C54 C53 C52 117.0(5) . .
C54 C53 N13 121.2(5) . .
C52 C53 N13 121.8(5) . .
C55 C54 C53 121.4(5) . .
C55 C54 H54 119.3 . .
C53 C54 H54 119.3 . .
C54 C55 C50 121.6(5) . .
C54 C55 H55 119.2 . .
C50 C55 H55 119.2 . .
N13 C56 H56A 109.5 . .
N13 C56 H56B 109.5 . .
H56A C56 H56B 109.5 . .
N13 C56 H56C 109.5 . .
H56A C56 H56C 109.5 . .
H56B C56 H56C 109.5 . .
N13 C57 H57A 109.5 . .
N13 C57 H57B 109.5 . .
H57A C57 H57B 109.5 . .
N13 C57 H57C 109.5 . .
H57A C57 H57C 109.5 . .
H57B C57 H57C 109.5 . .
C59 C58 C48 107.8(5) . .
C59 C58 H58 126.1 . .
C48 C58 H58 126.1 . .
C58 C59 C60 107.6(5) . .
C58 C59 H59 126.2 . .
C60 C59 H59 126.2 . .
N11 C60 C61 126.1(4) . .
N11 C60 C59 108.9(4) . .
C61 C60 C59 125.0(5) . .
C70 C61 C60 123.0(5) . .
C70 C61 C62 118.2(4) . .
C60 C61 C62 118.7(4) . .
C63 C62 C67 116.8(5) . .
C63 C62 C61 122.7(5) . .
C67 C62 C61 120.5(5) . .
C62 C63 C64 121.6(6) . .
C62 C63 H63 119.2 . .
C64 C63 H63 119.2 . .
C65 C64 C63 121.5(6) . .
C65 C64 H64 119.2 . .
C63 C64 H64 119.2 . .
C66 C65 C64 116.8(6) . .
C66 C65 N14 122.8(6) . .
C64 C65 N14 120.4(6) . .
C65 C66 C67 121.0(6) . .
C65 C66 H66 119.5 . .
C67 C66 H66 119.5 . .
C62 C67 C66 122.1(6) . .
C62 C67 H67 118.9 . .
C66 C67 H67 118.9 . .
N14 C68 H68A 109.5 . .
N14 C68 H68B 109.5 . .
H68A C68 H68B 109.5 . .
N14 C68 H68C 109.5 . .
H68A C68 H68C 109.5 . .
H68B C68 H68C 109.5 . .
N14 C69 H69A 109.5 . .
N14 C69 H69B 109.5 . .
H69A C69 H69B 109.5 . .
N14 C69 H69C 109.5 . .
H69A C69 H69C 109.5 . .
H69B C69 H69C 109.5 . .
N12 C70 C61 126.4(5) . .
N12 C70 C71 109.1(4) . .
C61 C70 C71 124.6(5) . .
C72 C71 C70 107.4(5) . .
C72 C71 H71 126.3 . .
C70 C71 H71 126.3 . .
C71 C72 C73 108.3(5) . .
C71 C72 H72 125.8 . .
C73 C72 H72 125.8 . .
N12 C73 C49 126.1(5) . 3_666
N12 C73 C72 108.9(5) . .
C49 C73 C72 125.0(5) 3_666 .
O4 C74 H74A 109.5 . .
O4 C74 H74B 109.5 . .
H74A C74 H74B 109.5 . .
O4 C74 H74C 109.5 . .
H74A C74 H74C 109.5 . .
H74B C74 H74C 109.5 . .

loop_
_geom_bond_atom_site_label_1
_geom_bond_atom_site_label_2
_geom_bond_distance
_geom_bond_site_symmetry_2
Fe1 N3 1.884(5) .
Fe1 N4 1.886(5) .
Fe1 C1 1.964(6) .
Fe1 C2 1.968(6) .
Fe1 N6 1.996(5) .
Fe1 N5 2.003(5) .
Mn1 N7 2.012(3) 3_567
Mn1 N7 2.012(3) .
Mn1 N8 2.018(3) .
Mn1 N8 2.018(3) 3_567
Mn1 O3 2.230(3) 3_567
Mn1 O3 2.230(3) .
Mn2 N12 2.013(4) 3_666
Mn2 N12 2.013(4) .
Mn2 N11 2.017(4) .
Mn2 N11 2.017(4) 3_666
Mn2 O4 2.234(4) 3_666
Mn2 O4 2.234(4) .
O1 C9 1.237(8) .
O2 C15 1.234(8) .
O3 C47 1.402(7) .
O3 H3A 0.8112 .
O4 C74 1.389(7) .
O4 H4A 0.8097 .
O5 H5B 1.0354 .
O5 H5A 0.9560 .
O6 H6B 0.8342 .
O6 H6A 0.8340 .
O7 H7B 0.8181 .
O7 H7A 0.7982 .
N1 C1 1.143(7) .
N2 C2 1.137(7) .
N3 C9 1.342(8) .
N3 C3 1.403(8) .
N4 C15 1.337(8) .
N4 C4 1.405(8) .
N5 C14 1.341(8) .
N5 C10 1.344(8) .
N6 C20 1.341(9) .
N6 C16 1.359(8) .
N7 C21 1.387(5) .
N7 C24 1.389(6) .
N8 C34 1.374(5) .
N8 C37 1.383(5) .
N9 C42 1.391(7) .
N9 C45 1.429(10) .
N9 C46 1.441(8) .
N10 C29 1.398(7) .
N10 C33 1.430(9) .
N10 C32 1.442(9) .
N11 C48 1.375(6) .
N11 C60 1.381(6) .
N12 C70 1.378(6) .
N12 C73 1.381(6) .
N13 C53 1.398(6) .
N13 C57 1.453(8) .
N13 C56 1.458(7) .
N14 C65 1.401(8) .
N14 C68 1.440(10) .
N14 C69 1.483(12) .
C3 C8 1.392(9) .
C3 C4 1.402(9) .
C4 C5 1.400(9) .
C5 C6 1.385(11) .
C5 H5 0.9300 .
C6 C7 1.379(12) .
C6 H6 0.9300 .
C7 C8 1.380(11) .
C7 H7 0.9300 .
C8 H8 0.9300 .
C9 C10 1.476(10) .
C10 C11 1.384(9) .
C11 C12 1.379(11) .
C11 H11 0.9300 .
C12 C13 1.367(12) .
C12 H12 0.9300 .
C13 C14 1.380(11) .
C13 H13 0.9300 .
C14 H14 0.9300 .
C15 C16 1.478(10) .
C16 C17 1.375(9) .
C17 C18 1.374(13) .
C17 H17 0.9300 .
C18 C19 1.371(13) .
C18 H18 0.9300 .
C19 C20 1.390(11) .
C19 H19 0.9300 .
C20 H20 0.9300 .
C21 C38 1.395(6) 3_567
C21 C22 1.422(6) .
C22 C23 1.339(7) .
C22 H22 0.9300 .
C23 C24 1.429(6) .
C23 H23 0.9300 .
C24 C25 1.390(6) .
C25 C34 1.389(6) .
C25 C26 1.496(6) .
C26 C31 1.384(7) .
C26 C27 1.384(7) .
C27 C28 1.377(7) .
C27 H27 0.9300 .
C28 C29 1.387(8) .
C28 H28 0.9300 .
C29 C30 1.382(8) .
C30 C31 1.379(7) .
C30 H30 0.9300 .
C31 H31 0.9300 .
C32 H32A 0.9600 .
C32 H32B 0.9600 .
C32 H32C 0.9600 .
C33 H33A 0.9600 .
C33 H33B 0.9600 .
C33 H33C 0.9600 .
C34 C35 1.433(6) .
C35 C36 1.331(7) .
C35 H35 0.9300 .
C36 C37 1.425(6) .
C36 H36 0.9300 .
C37 C38 1.387(6) .
C38 C21 1.395(6) 3_567
C38 C39 1.499(6) .
C39 C40 1.386(7) .
C39 C44 1.387(7) .
C40 C41 1.381(7) .
C40 H40 0.9300 .
C41 C42 1.379(8) .
C41 H41 0.9300 .
C42 C43 1.395(8) .
C43 C44 1.384(7) .
C43 H43 0.9300 .
C44 H44 0.9300 .
C45 H45A 0.9600 .
C45 H45B 0.9600 .
C45 H45C 0.9600 .
C46 H46A 0.9600 .
C46 H46B 0.9600 .
C46 H46C 0.9600 .
C47 H47A 0.9600 .
C47 H47B 0.9600 .
C47 H47C 0.9600 .
C48 C49 1.390(7) .
C48 C58 1.434(7) .
C49 C73 1.383(7) 3_666
C49 C50 1.493(7) .
C50 C55 1.382(7) .
C50 C51 1.386(7) .
C51 C52 1.374(7) .
C51 H51 0.9300 .
C52 C53 1.393(7) .
C52 H52 0.9300 .
C53 C54 1.388(7) .
C54 C55 1.381(7) .
C54 H54 0.9300 .
C55 H55 0.9300 .
C56 H56A 0.9600 .
C56 H56B 0.9600 .
C56 H56C 0.9600 .
C57 H57A 0.9600 .
C57 H57B 0.9600 .
C57 H57C 0.9600 .
C58 C59 1.339(7) .
C58 H58 0.9300 .
C59 C60 1.431(7) .
C59 H59 0.9300 .
C60 C61 1.398(7) .
C61 C70 1.396(7) .
C61 C62 1.486(7) .
C62 C63 1.368(7) .
C62 C67 1.377(7) .
C63 C64 1.384(8) .
C63 H63 0.9300 .
C64 C65 1.382(8) .
C64 H64 0.9300 .
C65 C66 1.378(8) .
C66 C67 1.381(8) .
C66 H66 0.9300 .
C67 H67 0.9300 .
C68 H68A 0.9600 .
C68 H68B 0.9600 .
C68 H68C 0.9600 .
C69 H69A 0.9600 .
C69 H69B 0.9600 .
C69 H69C 0.9600 .
C70 C71 1.431(7) .
C71 C72 1.334(7) .
C71 H71 0.9300 .
C72 C73 1.422(7) .
C72 H72 0.9300 .
C73 C49 1.383(7) 3_666
C74 H74A 0.9600 .
C74 H74B 0.9600 .
C74 H74C 0.9600 .
